data_7056759
loop_
_publ_author_name
'Jehdaramarn, Attawit'
'Pornsuwan, Soraya'
'Chumsaeng, Phongnarin'
'Phomphrai, Khamphee'
'Sangtrirutnugul, Preeyanuch'

_publ_section_title
;
 Effects of appended hydroxyl groups and ligand chain length on copper
 coordination and oxidation activity
;
_journal_issue 1
_journal_name_full 'New Journal of Chemistry'
_journal_page_first 654
_journal_paper_doi 10.1039/C7NJ03113K
_journal_volume 42
_journal_year 2018
_chemical_formula_sum 'C15 H16 Cl3 Cu2 N3 O2'
_chemical_formula_weight 503.74
_space_group_crystal_system monoclinic
_space_group_IT_number 14
_space_group_name_Hall '-P 2ybc'
_space_group_name_H-M_alt 'P 1 21/c 1'
_symmetry_space_group_name_Hall '-P 2ybc'
_symmetry_space_group_name_H-M 'P 1 21/c 1'
_atom_sites_solution_hydrogens geom
_audit_update_record
;
2017-11-21 deposited with the CCDC.
2017-11-28 downloaded from the CCDC.
;
_cell_angle_alpha 90
_cell_angle_beta 111.47(3)
_cell_angle_gamma 90
_cell_formula_units_Z 4
_cell_length_a 14.024(8)
_cell_length_b 7.716(5)
_cell_length_c 17.612(13)
_cell_measurement_reflns_used 6395
_cell_measurement_temperature 150.(2)
_cell_measurement_theta_max 24.4272
_cell_measurement_theta_min 2.4019
_cell_volume 1774(2)
_computing_cell_refinement 'SAINT V8.34A (Bruker AXS Inc., 2013)'
_computing_data_reduction 'SAINT V8.34A (Bruker AXS Inc., 2013)'
_computing_molecular_graphics 'shelXle (C.B. Huebschle, rev 717)'
_computing_structure_refinement 'SHELXL-2014/7 (Sheldrick, 2014)'
_computing_structure_solution 'XT, VERSION 2014/4'
_diffrn_ambient_temperature 150.(2)
_diffrn_detector_area_resol_mean 10.4167
_diffrn_measured_fraction_theta_full 0.995
_diffrn_measured_fraction_theta_max 0.995
_diffrn_measurement_device_type 'Bruker D8 venture'
_diffrn_radiation_wavelength 0.71073
_diffrn_reflns_av_R_equivalents 0.0548
_diffrn_reflns_av_unetI/netI 0.0376
_diffrn_reflns_limit_h_max 16
_diffrn_reflns_limit_h_min -16
_diffrn_reflns_limit_k_max 8
_diffrn_reflns_limit_k_min -9
_diffrn_reflns_limit_l_max 20
_diffrn_reflns_limit_l_min -20
_diffrn_reflns_number 20252
_diffrn_reflns_theta_full 24.57
_diffrn_reflns_theta_max 24.57
_diffrn_reflns_theta_min 2.40
_exptl_absorpt_coefficient_mu 2.864
_exptl_absorpt_correction_T_max 0.96
_exptl_absorpt_correction_T_min 0.83
_exptl_absorpt_correction_type multi-scan
_exptl_absorpt_process_details
;
SADABS-2014/5 - Bruker AXS area detector scaling and absorption correction
;
_exptl_crystal_colour 'translucent intense green'
_exptl_crystal_density_diffrn 1.887
_exptl_crystal_density_method 'not measured'
_exptl_crystal_description square
_exptl_crystal_F_000 1008
_exptl_crystal_size_max 0.076
_exptl_crystal_size_mid 0.076
_exptl_crystal_size_min 0.015
_refine_diff_density_max 0.329
_refine_diff_density_min -0.328
_refine_ls_extinction_method none
_refine_ls_goodness_of_fit_ref 1.030
_refine_ls_hydrogen_treatment constr
_refine_ls_matrix_type full
_refine_ls_number_parameters 226
_refine_ls_number_reflns 2956
_refine_ls_number_restraints 0
_refine_ls_restrained_S_all 1.030
_refine_ls_R_factor_all 0.0356
_refine_ls_R_factor_gt 0.0243
_refine_ls_shift/su_max 0.001
_refine_ls_shift/su_mean 0.000
_refine_ls_structure_factor_coef Fsqd
_refine_ls_weighting_details 'w=1/[\s^2^(Fo^2^)+2.3237P] where P=(Fo^2^+2Fc^2^)/3'
_refine_ls_weighting_scheme calc
_refine_ls_wR_factor_gt 0.0492
_refine_ls_wR_factor_ref 0.0523
_reflns_number_gt 2523
_reflns_number_total 2956
_reflns_threshold_expression 'I > 2\s(I)'
_cod_data_source_file c7nj03113k2.cif
_cod_data_source_block CUClPyPr
_cod_depositor_comments
;
The following automatic conversions were performed:

'_exptl_absorpt_correction_type' value 'Multi-Scan' changed to
'multi-scan' according to
/home/data/users/saulius/crontab/automatic-downloads/rss-feeds/RSC/lib/dictionaries/cif_core.dic
dictionary named 'cif_core.dic' version 2.4.2 from 2011-04-26.

Automatic conversion script
Id: cif_fix_values 4973 2017-02-22 13:04:09Z antanas 

 Adding full bibliography for 7056758--7056759.cif.
;
_cod_original_cell_volume 1774.(2)
_cod_database_code 7056759

loop_
_space_group_symop_operation_xyz
'x, y, z'
'-x, y+1/2, -z+1/2'
'-x, -y, -z'
'x, -y-1/2, z-1/2'

loop_
_atom_site_type_symbol
_atom_site_label
_atom_site_fract_x
_atom_site_fract_y
_atom_site_fract_z
_atom_site_U_iso_or_equiv
_atom_site_adp_type
_atom_site_calc_flag
_atom_site_refinement_flags_adp
_atom_site_refinement_flags_posn
_atom_site_occupancy
Cu Cu1 0.37063(3) 0.68474(4) 0.62015(2) 0.01181(9) Uani d . . 1
O O1 0.18320(15) 0.7143(2) 0.71702(11) 0.0159(4) Uani d . . 1
C C1 0.5772(2) 0.7278(4) 0.60685(17) 0.0169(7) Uani d . . 1
H H1 0.5829 0.6051 0.6097 0.02 Uiso calc U R 1
N N1 0.49268(18) 0.8010(3) 0.60866(13) 0.0130(5) Uani d . . 1
Cl Cl1 0.45663(6) 0.45367(9) 0.68871(4) 0.01851(17) Uani d . . 1
Cu Cu2 0.17308(3) 0.45791(4) 0.52162(2) 0.01154(9) Uani d . . 1
O O2 0.23640(15) 0.6018(2) 0.61563(11) 0.0128(4) Uani d . . 1
C C2 0.6583(2) 0.8246(4) 0.60094(17) 0.0201(7) Uani d . . 1
H H2 0.7182 0.769 0.5997 0.024 Uiso calc U R 1
N N2 0.32253(18) 0.9312(3) 0.61044(13) 0.0130(5) Uani d . . 1
Cl Cl2 0.28545(6) 0.57846(9) 0.47089(4) 0.01800(17) Uani d . . 1
Cl Cl3 0.10344(6) 0.27386(9) 0.42033(4) 0.02059(17) Uani d . . 1
C C3 0.6498(2) 1.0024(4) 0.59698(17) 0.0193(7) Uani d . . 1
H H3 0.7041 1.0715 0.5936 0.023 Uiso calc U R 1
N N3 0.09100(18) 0.3799(3) 0.58759(14) 0.0130(5) Uani d . . 1
C C6 0.3872(2) 1.0406(4) 0.60460(16) 0.0155(6) Uani d . . 1
H H6 0.3727 1.1612 0.601 0.019 Uiso calc U R 1
C C5 0.4842(2) 0.9756(3) 0.60364(16) 0.0129(6) Uani d . . 1
C C4 0.5610(2) 1.0794(4) 0.59802(16) 0.0165(7) Uani d . . 1
H H4 0.5534 1.2019 0.5949 0.02 Uiso calc U R 1
C C7 0.2257(2) 0.9912(4) 0.61479(18) 0.0174(6) Uani d . . 1
H H7A 0.1705 0.908 0.5861 0.021 Uiso calc U R 1
H H7B 0.2073 1.105 0.5873 0.021 Uiso calc U R 1
C C9 0.2618(2) 0.8413(4) 0.75146(17) 0.0170(7) Uani d . . 1
H H9A 0.3278 0.7966 0.7509 0.02 Uiso calc U R 1
H H9B 0.27 0.8637 0.8088 0.02 Uiso calc U R 1
C C8 0.2348(2) 1.0079(4) 0.70335(18) 0.0182(7) Uani d . . 1
H H8A 0.2878 1.0956 0.7306 0.022 Uiso calc U R 1
H H8B 0.1688 1.0511 0.7045 0.022 Uiso calc U R 1
C C10 0.2144(2) 0.5658(3) 0.68492(17) 0.0137(6) Uani d . . 1
H H10 0.2756 0.5126 0.7277 0.016 Uiso calc U R 1
C C11 0.1247(2) 0.4431(3) 0.66371(17) 0.0124(6) Uani d . . 1
C C12 0.0787(2) 0.3970(4) 0.71855(18) 0.0171(7) Uani d . . 1
H H12 0.1043 0.4418 0.7725 0.021 Uiso calc U R 1
C C13 -0.0037(2) 0.2869(4) 0.69449(19) 0.0202(7) Uani d . . 1
H H13 -0.0366 0.2559 0.7311 0.024 Uiso calc U R 1
C C14 -0.0380(2) 0.2219(4) 0.61580(19) 0.0217(7) Uani d . . 1
H H14 -0.0947 0.1448 0.5977 0.026 Uiso calc U R 1
C C15 0.0109(2) 0.2703(4) 0.56401(18) 0.0174(7) Uani d . . 1
H H15 -0.0126 0.2249 0.5101 0.021 Uiso calc U R 1

loop_
_atom_site_aniso_label
_atom_site_aniso_U_11
_atom_site_aniso_U_22
_atom_site_aniso_U_33
_atom_site_aniso_U_12
_atom_site_aniso_U_13
_atom_site_aniso_U_23
Cu1 0.0123(2) 0.00937(17) 0.01559(19) -0.00010(14) 0.00729(15) 0.00015(14)
O1 0.0174(12) 0.0154(10) 0.0192(11) -0.0021(8) 0.0116(10) -0.0064(8)
C1 0.0167(17) 0.0162(15) 0.0194(16) 0.0020(13) 0.0086(14) 0.0002(12)
N1 0.0138(14) 0.0125(12) 0.0123(12) -0.0007(10) 0.0043(11) -0.0019(10)
Cl1 0.0194(4) 0.0134(4) 0.0222(4) 0.0037(3) 0.0069(3) 0.0042(3)
Cu2 0.0126(2) 0.01191(18) 0.01105(18) -0.00090(14) 0.00545(15) -0.00107(14)
O2 0.0148(12) 0.0139(10) 0.0127(10) -0.0035(8) 0.0082(9) -0.0019(8)
C2 0.0149(17) 0.0281(18) 0.0190(16) -0.0013(14) 0.0083(14) -0.0028(13)
N2 0.0141(14) 0.0114(12) 0.0122(12) -0.0005(10) 0.0034(11) -0.0007(10)
Cl2 0.0218(4) 0.0218(4) 0.0141(4) -0.0065(3) 0.0109(3) -0.0028(3)
Cl3 0.0202(4) 0.0249(4) 0.0178(4) -0.0059(3) 0.0082(3) -0.0090(3)
C3 0.0189(17) 0.0255(17) 0.0139(15) -0.0101(13) 0.0065(14) -0.0019(13)
N3 0.0102(13) 0.0114(12) 0.0169(13) 0.0016(10) 0.0044(11) -0.0001(10)
C6 0.0194(17) 0.0116(14) 0.0141(15) 0.0004(13) 0.0044(13) -0.0022(12)
C5 0.0163(17) 0.0125(14) 0.0077(13) -0.0041(12) 0.0020(12) -0.0021(11)
C4 0.0214(18) 0.0145(15) 0.0129(15) -0.0049(13) 0.0054(14) -0.0018(12)
C7 0.0134(16) 0.0148(15) 0.0226(16) 0.0051(12) 0.0047(13) 0.0025(12)
C9 0.0187(18) 0.0185(16) 0.0140(15) -0.0038(13) 0.0062(14) -0.0064(12)
C8 0.0180(17) 0.0148(15) 0.0232(16) -0.0015(12) 0.0094(14) -0.0077(12)
C10 0.0163(17) 0.0137(15) 0.0131(14) 0.0017(12) 0.0077(13) 0.0001(12)
C11 0.0126(16) 0.0081(14) 0.0172(15) 0.0048(12) 0.0064(13) 0.0026(12)
C12 0.0228(18) 0.0151(15) 0.0191(16) 0.0043(13) 0.0142(14) 0.0015(12)
C13 0.0199(18) 0.0161(16) 0.0302(18) 0.0027(13) 0.0158(15) 0.0060(13)
C14 0.0173(18) 0.0177(16) 0.0335(19) -0.0042(13) 0.0131(15) 0.0016(14)
C15 0.0158(17) 0.0136(15) 0.0232(17) 0.0002(13) 0.0078(14) -0.0025(12)

loop_
_atom_type_symbol
_atom_type_description
_atom_type_scat_dispersion_real
_atom_type_scat_dispersion_imag
_atom_type_scat_source
C C 0.0033 0.0016 'International Tables Vol C Tables 4.2.6.8 and 6.1.1.4'
H H 0.0000 0.0000 'International Tables Vol C Tables 4.2.6.8 and 6.1.1.4'
N N 0.0061 0.0033 'International Tables Vol C Tables 4.2.6.8 and 6.1.1.4'
O O 0.0106 0.0060 'International Tables Vol C Tables 4.2.6.8 and 6.1.1.4'
Cl Cl 0.1484 0.1585 'International Tables Vol C Tables 4.2.6.8 and 6.1.1.4'
Cu Cu 0.3201 1.2651 'International Tables Vol C Tables 4.2.6.8 and 6.1.1.4'

loop_
_geom_angle_atom_site_label_1
_geom_angle_atom_site_label_2
_geom_angle_atom_site_label_3
_geom_angle
O2 Cu1 N2 91.03(9)
O2 Cu1 N1 169.27(9)
N2 Cu1 N1 80.80(10)
O2 Cu1 Cl1 94.68(7)
N2 Cu1 Cl1 153.97(7)
N1 Cu1 Cl1 95.69(8)
O2 Cu1 Cl2 77.08(6)
N2 Cu1 Cl2 101.42(7)
N1 Cu1 Cl2 97.63(7)
Cl1 Cu1 Cl2 104.61(5)
C10 O1 C9 114.8(2)
N1 C1 C2 122.3(3)
N1 C1 H1 118.8
C2 C1 H1 118.8
C1 N1 C5 118.8(2)
C1 N1 Cu1 128.0(2)
C5 N1 Cu1 113.18(18)
O2 Cu2 N3 81.73(10)
O2 Cu2 Cl3 175.28(6)
N3 Cu2 Cl3 95.58(8)
O2 Cu2 Cl2 86.22(7)
N3 Cu2 Cl2 167.88(7)
Cl3 Cu2 Cl2 96.36(5)
C10 O2 Cu2 117.35(17)
C10 O2 Cu1 123.17(17)
Cu2 O2 Cu1 110.95(9)
C3 C2 C1 118.6(3)
C3 C2 H2 120.7
C1 C2 H2 120.7
C6 N2 C7 119.9(2)
C6 N2 Cu1 114.2(2)
C7 N2 Cu1 125.84(18)
Cu2 Cl2 Cu1 81.92(5)
C2 C3 C4 119.3(3)
C2 C3 H3 120.4
C4 C3 H3 120.4
C11 N3 C15 119.1(2)
C11 N3 Cu2 113.82(19)
C15 N3 Cu2 127.00(19)
N2 C6 C5 118.0(3)
N2 C6 H6 121.0
C5 C6 H6 121.0
N1 C5 C4 122.1(3)
N1 C5 C6 113.8(2)
C4 C5 C6 124.1(3)
C5 C4 C3 118.9(3)
C5 C4 H4 120.6
C3 C4 H4 120.6
N2 C7 C8 110.4(2)
N2 C7 H7A 109.6
C8 C7 H7A 109.6
N2 C7 H7B 109.6
C8 C7 H7B 109.6
H7A C7 H7B 108.1
O1 C9 C8 110.4(2)
O1 C9 H9A 109.6
C8 C9 H9A 109.6
O1 C9 H9B 109.6
C8 C9 H9B 109.6
H9A C9 H9B 108.1
C9 C8 C7 114.3(2)
C9 C8 H8A 108.7
C7 C8 H8A 108.7
C9 C8 H8B 108.7
C7 C8 H8B 108.7
H8A C8 H8B 107.6
O2 C10 O1 112.9(2)
O2 C10 C11 109.9(2)
O1 C10 C11 104.8(2)
O2 C10 H10 109.7
O1 C10 H10 109.7
C11 C10 H10 109.7
N3 C11 C12 121.3(3)
N3 C11 C10 115.7(2)
C12 C11 C10 123.1(3)
C13 C12 C11 119.8(3)
C13 C12 H12 120.1
C11 C12 H12 120.1
C12 C13 C14 118.6(3)
C12 C13 H13 120.7
C14 C13 H13 120.7
C15 C14 C13 119.3(3)
C15 C14 H14 120.3
C13 C14 H14 120.3
N3 C15 C14 121.9(3)
N3 C15 H15 119.1
C14 C15 H15 119.1

loop_
_geom_bond_atom_site_label_1
_geom_bond_atom_site_label_2
_geom_bond_distance
Cu1 O2 1.962(2)
Cu1 N2 2.004(3)
Cu1 N1 2.007(2)
Cu1 Cl1 2.2417(13)
Cu1 Cl2 2.5905(18)
O1 C10 1.416(3)
O1 C9 1.433(3)
C1 N1 1.324(4)
C1 C2 1.396(4)
C1 H1 0.95
N1 C5 1.352(4)
Cu2 O2 1.920(2)
Cu2 N3 2.004(2)
Cu2 Cl3 2.2085(13)
Cu2 Cl2 2.2753(12)
O2 C10 1.392(3)
C2 C3 1.376(4)
C2 H2 0.95
N2 C6 1.270(4)
N2 C7 1.463(4)
C3 C4 1.386(4)
C3 H3 0.95
N3 C11 1.339(4)
N3 C15 1.344(4)
C6 C5 1.456(4)
C6 H6 0.95
C5 C4 1.375(4)
C4 H4 0.95
C7 C8 1.523(4)
C7 H7A 0.99
C7 H7B 0.99
C9 C8 1.510(4)
C9 H9A 0.99
C9 H9B 0.99
C8 H8A 0.99
C8 H8B 0.99
C10 C11 1.508(4)
C10 H10 1.0
C11 C12 1.390(4)
C12 C13 1.370(4)
C12 H12 0.95
C13 C14 1.384(4)
C13 H13 0.95
C14 C15 1.379(4)
C14 H14 0.95
C15 H15 0.95

loop_
_geom_torsion_atom_site_label_1
_geom_torsion_atom_site_label_2
_geom_torsion_atom_site_label_3
_geom_torsion_atom_site_label_4
_geom_torsion
C2 C1 N1 C5 0.8(4)
C2 C1 N1 Cu1 -178.1(2)
N1 C1 C2 C3 0.1(4)
C1 C2 C3 C4 -0.7(4)
C7 N2 C6 C5 177.7(2)
Cu1 N2 C6 C5 1.5(3)
C1 N1 C5 C4 -1.0(4)
Cu1 N1 C5 C4 178.0(2)
C1 N1 C5 C6 178.8(2)
Cu1 N1 C5 C6 -2.1(3)
N2 C6 C5 N1 0.5(4)
N2 C6 C5 C4 -179.6(3)
N1 C5 C4 C3 0.4(4)
C6 C5 C4 C3 -179.5(3)
C2 C3 C4 C5 0.5(4)
C6 N2 C7 C8 -94.1(3)
Cu1 N2 C7 C8 81.6(3)
C10 O1 C9 C8 115.8(2)
O1 C9 C8 C7 -62.3(3)
N2 C7 C8 C9 -59.7(3)
Cu2 O2 C10 O1 -129.5(2)
Cu1 O2 C10 O1 85.5(3)
Cu2 O2 C10 C11 -12.9(3)
Cu1 O2 C10 C11 -157.89(17)
C9 O1 C10 O2 -68.1(3)
C9 O1 C10 C11 172.3(2)
C15 N3 C11 C12 0.2(4)
Cu2 N3 C11 C12 -177.7(2)
C15 N3 C11 C10 -179.7(2)
Cu2 N3 C11 C10 2.4(3)
O2 C10 C11 N3 6.4(3)
O1 C10 C11 N3 127.9(2)
O2 C10 C11 C12 -173.5(2)
O1 C10 C11 C12 -51.9(3)
N3 C11 C12 C13 -0.9(4)
C10 C11 C12 C13 178.9(3)
C11 C12 C13 C14 1.0(4)
C12 C13 C14 C15 -0.4(4)
C11 N3 C15 C14 0.5(4)
Cu2 N3 C15 C14 178.1(2)
C13 C14 C15 N3 -0.4(4)
